data_4112850
loop_
_publ_author_name
'Claude Spino'
'Hadi Rezaei'
'Kristina Dupont-Gaudet'
'Francis B\'elanger'

_publ_section_title
;
 Inter- and Intramolecular [4 + 1]-Cycloadditions Between Electron-Poor
 Dienes and Electron-Rich Carbenes
;
_journal_name_full 'Journal of the American Chemical Society'
_journal_page_first 9926
_journal_page_last 9927
_journal_paper_doi 10.1021/ja046344x
_journal_volume 126
_journal_year 2004
_chemical_formula_moiety 'C17 H19 N2 O6'
_chemical_formula_sum 'C17 H19 N2 O6'
_chemical_formula_weight 333.33
_chemical_name_systematic
;
 ?
;
_space_group_IT_number 2
_symmetry_cell_setting triclinic
_symmetry_space_group_name_Hall '-P 1'
_symmetry_space_group_name_H-M 'P -1'
_atom_sites_solution_hydrogens geom
_atom_sites_solution_primary direct
_atom_sites_solution_secondary difmap
_audit_creation_method SHELXL-97
_cell_angle_alpha 94.160(8)
_cell_angle_beta 100.234(8)
_cell_angle_gamma 112.484(8)
_cell_formula_units_Z 2
_cell_length_a 7.6242(9)
_cell_length_b 9.0590(9)
_cell_length_c 12.9909(11)
_cell_measurement_reflns_used 25
_cell_measurement_temperature 293(2)
_cell_measurement_theta_max 25
_cell_measurement_theta_min 12.5
_cell_volume 806.06(15)
_computing_cell_refinement Difrac
_computing_data_collection Difrac
_computing_data_reduction NRCVAX
_computing_molecular_graphics 'Ortep-3 for Windows (Farrugia, 1997)'
_computing_publication_material 'WinGX publication routines (Farrugia, 1999)'
_computing_structure_refinement 'SHELXL-97 (Sheldrick, 1997)'
_computing_structure_solution 'SHELXS-97 (Sheldrick, 1997)'
_diffrn_ambient_temperature 293(2)
_diffrn_measured_fraction_theta_full 1.000
_diffrn_measured_fraction_theta_max 1.000
_diffrn_radiation_monochromator graphite
_diffrn_radiation_source 'Normal-focus sealed tube'
_diffrn_radiation_type MoK\a
_diffrn_radiation_wavelength 0.70930
_diffrn_reflns_av_R_equivalents 0.0000
_diffrn_reflns_av_sigmaI/netI 0.5100
_diffrn_reflns_limit_h_max 8
_diffrn_reflns_limit_h_min -9
_diffrn_reflns_limit_k_max 10
_diffrn_reflns_limit_k_min 0
_diffrn_reflns_limit_l_max 15
_diffrn_reflns_limit_l_min -15
_diffrn_reflns_number 2854
_diffrn_reflns_theta_full 24.99
_diffrn_reflns_theta_max 24.99
_diffrn_reflns_theta_min 1.61
_exptl_absorpt_coefficient_mu 0.105
_exptl_absorpt_correction_T_max 0.9896
_exptl_absorpt_correction_T_min 0.9495
_exptl_absorpt_correction_type none
_exptl_crystal_colour colorless
_exptl_crystal_density_diffrn 1.373
_exptl_crystal_density_meas 1.37
_exptl_crystal_description plate
_exptl_crystal_F_000 352
_exptl_crystal_size_max 0.50
_exptl_crystal_size_mid 0.30
_exptl_crystal_size_min 0.10
_refine_diff_density_max 0.225
_refine_diff_density_min -0.137
_refine_diff_density_rms 0.033
_refine_ls_extinction_coef 0.019(2)
_refine_ls_extinction_expression Fc^*^=kFc[1+0.001xFc^2^\l^3^/sin(2\q)]^-1/4^
_refine_ls_extinction_method SHELXL
_refine_ls_goodness_of_fit_ref 1.109
_refine_ls_hydrogen_treatment mixed
_refine_ls_matrix_type full
_refine_ls_number_parameters 218
_refine_ls_number_reflns 2854
_refine_ls_number_restraints 0
_refine_ls_restrained_S_all 1.109
_refine_ls_R_factor_all 0.0603
_refine_ls_R_factor_gt 0.0459
_refine_ls_shift/su_max 0.000
_refine_ls_shift/su_mean 0.000
_refine_ls_structure_factor_coef Fsqd
_refine_ls_weighting_details 'calc w=1/[\s^2^(Fo^2^)+(0.0369P)^2^+0.3467P] where P=(Fo^2^+2Fc^2^)/3'
_refine_ls_weighting_scheme calc
_refine_ls_wR_factor_gt 0.1107
_refine_ls_wR_factor_ref 0.1127
_reflns_number_gt 2383
_reflns_number_total 2854
_reflns_threshold_expression >2sigma(I)
_cod_data_source_file ja046344xsi20040621_105651.cif
_cod_data_source_block hr2-142
_cod_original_cell_volume 806.06(14)
_cod_database_code 4112850

loop_
_symmetry_equiv_pos_as_xyz
'x, y, z'
'-x, -y, -z'

loop_
_atom_site_label
_atom_site_type_symbol
_atom_site_fract_x
_atom_site_fract_y
_atom_site_fract_z
_atom_site_U_iso_or_equiv
_atom_site_adp_type
_atom_site_occupancy
_atom_site_symmetry_multiplicity
_atom_site_calc_flag
_atom_site_refinement_flags
C1 C 0.7234(3) 0.3276(2) 0.65105(15) 0.0468(4) Uani 1 1 d .
C3 C 0.8375(3) 0.1902(3) 0.53079(18) 0.0615(5) Uani 1 1 d .
H3A H 0.8596 0.0924 0.5187 0.074 Uiso 1 1 calc R
H3B H 0.9618 0.2820 0.5421 0.074 Uiso 1 1 calc R
C4 C 0.7018(3) 0.1998(3) 0.43567(17) 0.0633(6) Uani 1 1 d .
H4A H 0.5769 0.1087 0.4241 0.076 Uiso 1 1 calc R
H4B H 0.7549 0.1962 0.3734 0.076 Uiso 1 1 calc R
C5 C 0.6760(3) 0.3562(3) 0.45383(16) 0.0584(5) Uani 1 1 d .
H5A H 0.5789 0.3589 0.3955 0.070 Uiso 1 1 calc R
H5B H 0.7978 0.4466 0.4559 0.070 Uiso 1 1 calc R
C6 C 0.6124(3) 0.3730(2) 0.55738(14) 0.0461(4) Uani 1 1 d .
H6 H 0.6322 0.4860 0.5756 0.055 Uiso 1 1 calc R
C7 C 0.4060(3) 0.2685(2) 0.55772(17) 0.0555(5) Uani 1 1 d .
H7 H 0.3019 0.2452 0.5006 0.067 Uiso 1 1 calc R
C8 C 0.3886(3) 0.2135(2) 0.64753(17) 0.0564(5) Uani 1 1 d .
H8 H 0.2709 0.1462 0.6615 0.068 Uiso 1 1 calc R
C9 C 0.5810(3) 0.2719(2) 0.72530(15) 0.0511(5) Uani 1 1 d .
H9 H 0.5955 0.1823 0.7586 0.061 Uiso 1 1 calc R
C11 C 1.0352(4) 0.4355(4) 0.7715(2) 0.0861(8) Uani 1 1 d .
H11A H 1.1494 0.5340 0.7961 0.129 Uiso 1 1 calc R
H11B H 1.0706 0.3543 0.7407 0.129 Uiso 1 1 calc R
H11C H 0.9776 0.3993 0.8299 0.129 Uiso 1 1 calc R
C10 C 0.6045(3) 0.4082(3) 0.80878(16) 0.0596(5) Uani 1 1 d .
H12A H 0.7365 0.4536 0.8514 0.072 Uiso 1 1 calc R
H12B H 0.5820 0.4930 0.7746 0.072 Uiso 1 1 calc R
C14 C 0.5253(3) 0.2855(3) 0.95834(16) 0.0571(5) Uani 1 1 d .
C15 C 0.3783(3) 0.2314(2) 1.02438(15) 0.0499(5) Uani 1 1 d .
C16 C 0.2014(3) 0.2444(2) 0.99878(15) 0.0527(5) Uani 1 1 d .
H16 H 0.1702 0.2845 0.9374 0.063 Uiso 1 1 calc R
C17 C 0.0709(3) 0.1984(2) 1.06316(15) 0.0525(5) Uani 1 1 d .
H17 H -0.0491 0.2054 1.0456 0.063 Uiso 1 1 calc R
C18 C 0.1222(3) 0.1419(2) 1.15377(15) 0.0489(5) Uani 1 1 d .
C19 C 0.2957(3) 0.1248(3) 1.18118(16) 0.0566(5) Uani 1 1 d .
H19 H 0.3259 0.0845 1.2426 0.068 Uiso 1 1 calc R
C20 C 0.4227(3) 0.1692(3) 1.11503(16) 0.0590(5) Uani 1 1 d .
H20 H 0.5400 0.1573 1.1313 0.071 Uiso 1 1 calc R
N21 N -0.0130(3) 0.0979(2) 1.22499(14) 0.0603(5) Uani 1 1 d .
O2 O 0.7586(2) 0.18959(16) 0.62318(11) 0.0533(4) Uani 1 1 d .
O10 O 0.8989(2) 0.46365(17) 0.69399(11) 0.0593(4) Uani 1 1 d .
O13 O 0.4677(2) 0.34911(18) 0.87647(10) 0.0586(4) Uani 1 1 d .
O15 O 0.6793(2) 0.2751(3) 0.97763(14) 0.0865(6) Uani 1 1 d .
O22 O -0.1810(2) 0.0772(2) 1.19090(14) 0.0838(5) Uani 1 1 d .
O23 O 0.0488(3) 0.0847(3) 1.31509(14) 0.0929(6) Uani 1 1 d .

loop_
_atom_site_aniso_label
_atom_site_aniso_U_11
_atom_site_aniso_U_22
_atom_site_aniso_U_33
_atom_site_aniso_U_23
_atom_site_aniso_U_13
_atom_site_aniso_U_12
C1 0.0495(10) 0.0423(10) 0.0483(10) 0.0071(8) 0.0102(8) 0.0185(8)
C3 0.0653(13) 0.0609(13) 0.0710(14) 0.0098(10) 0.0270(11) 0.0341(11)
C4 0.0757(15) 0.0691(14) 0.0544(12) 0.0086(10) 0.0250(11) 0.0348(12)
C5 0.0647(13) 0.0640(13) 0.0518(12) 0.0188(10) 0.0183(10) 0.0276(11)
C6 0.0511(10) 0.0411(10) 0.0493(10) 0.0100(8) 0.0118(8) 0.0213(8)
C7 0.0497(11) 0.0574(12) 0.0583(12) 0.0058(10) 0.0093(9) 0.0220(10)
C8 0.0512(11) 0.0503(11) 0.0652(13) 0.0060(10) 0.0214(10) 0.0145(9)
C9 0.0626(12) 0.0443(10) 0.0494(11) 0.0120(8) 0.0177(9) 0.0215(9)
C11 0.0628(15) 0.106(2) 0.0755(17) 0.0033(15) -0.0114(13) 0.0327(15)
C10 0.0735(14) 0.0550(12) 0.0527(12) 0.0096(9) 0.0239(10) 0.0240(11)
C14 0.0598(13) 0.0671(13) 0.0470(11) 0.0063(10) 0.0112(9) 0.0291(11)
C15 0.0525(11) 0.0562(11) 0.0423(10) 0.0038(8) 0.0066(8) 0.0256(9)
C16 0.0581(12) 0.0621(12) 0.0413(10) 0.0099(9) 0.0063(9) 0.0296(10)
C17 0.0484(11) 0.0620(12) 0.0499(11) 0.0064(9) 0.0066(9) 0.0276(10)
C18 0.0513(11) 0.0485(11) 0.0457(10) 0.0049(8) 0.0095(8) 0.0199(9)
C19 0.0594(12) 0.0679(13) 0.0501(11) 0.0192(10) 0.0111(10) 0.0327(11)
C20 0.0552(12) 0.0748(14) 0.0573(12) 0.0156(10) 0.0109(10) 0.0370(11)
N21 0.0603(11) 0.0688(11) 0.0568(11) 0.0153(9) 0.0183(9) 0.0284(9)
O2 0.0636(8) 0.0515(8) 0.0564(8) 0.0128(6) 0.0186(7) 0.0329(7)
O10 0.0509(8) 0.0571(8) 0.0598(8) 0.0061(7) 0.0044(6) 0.0149(7)
O13 0.0690(9) 0.0688(9) 0.0472(8) 0.0130(7) 0.0204(7) 0.0337(8)
O15 0.0657(10) 0.1414(17) 0.0752(11) 0.0395(11) 0.0258(9) 0.0578(11)
O22 0.0598(10) 0.1258(16) 0.0772(11) 0.0272(10) 0.0239(9) 0.0437(10)
O23 0.0823(12) 0.1464(18) 0.0634(11) 0.0463(11) 0.0264(9) 0.0509(12)

loop_
_atom_type_symbol
_atom_type_description
_atom_type_scat_dispersion_real
_atom_type_scat_dispersion_imag
_atom_type_scat_source
C C 0.0033 0.0016 'International Tables Vol C Tables 4.2.6.8 and 6.1.1.4'
H H 0.0000 0.0000 'International Tables Vol C Tables 4.2.6.8 and 6.1.1.4'
N N 0.0061 0.0033 'International Tables Vol C Tables 4.2.6.8 and 6.1.1.4'
O O 0.0106 0.0060 'International Tables Vol C Tables 4.2.6.8 and 6.1.1.4'

loop_
_geom_angle_atom_site_label_1
_geom_angle_atom_site_label_2
_geom_angle_atom_site_label_3
_geom_angle
O2 C1 O10 111.43(15)
O2 C1 C6 113.02(15)
O10 C1 C6 107.53(15)
O2 C1 C9 103.76(14)
O10 C1 C9 115.93(15)
C6 C1 C9 105.15(15)
O2 C3 C4 110.83(17)
C3 C4 C5 108.82(18)
C4 C5 C6 111.09(16)
C7 C6 C5 116.27(17)
C7 C6 C1 101.48(15)
C5 C6 C1 114.49(16)
C8 C7 C6 112.34(18)
C7 C8 C9 112.04(18)
C8 C9 C10 111.54(17)
C8 C9 C1 100.91(15)
C10 C9 C1 112.78(16)
O13 C10 C9 110.48(17)
O15 C14 O13 123.8(2)
O15 C14 C15 123.73(19)
O13 C14 C15 112.45(17)
C16 C15 C20 119.46(19)
C16 C15 C14 121.90(18)
C20 C15 C14 118.64(18)
C17 C16 C15 120.65(18)
C18 C17 C16 118.25(18)
C17 C18 C19 122.84(19)
C17 C18 N21 118.70(17)
C19 C18 N21 118.46(18)
C20 C19 C18 117.97(18)
C19 C20 C15 120.79(19)
O23 N21 O22 123.28(19)
O23 N21 C18 118.40(18)
O22 N21 C18 118.32(18)
C1 O2 C3 115.25(15)
C1 O10 C11 115.22(17)
C14 O13 C10 116.12(17)

loop_
_geom_bond_atom_site_label_1
_geom_bond_atom_site_label_2
_geom_bond_distance
C1 O2 1.411(2)
C1 O10 1.412(2)
C1 C6 1.530(3)
C1 C9 1.545(3)
C3 O2 1.435(2)
C3 C4 1.495(3)
C4 C5 1.511(3)
C5 C6 1.525(3)
C6 C7 1.495(3)
C7 C8 1.310(3)
C8 C9 1.501(3)
C9 C10 1.517(3)
C11 O10 1.423(3)
C10 O13 1.454(2)
C14 O15 1.197(2)
C14 O13 1.331(2)
C14 C15 1.488(3)
C15 C16 1.382(3)
C15 C20 1.386(3)
C16 C17 1.376(3)
C17 C18 1.370(3)
C18 C19 1.377(3)
C18 N21 1.469(3)
C19 C20 1.373(3)
N21 O23 1.214(2)
N21 O22 1.214(2)
